data_1551944
loop_
_publ_author_name
'Wang, Long-Fei'
'Zhuang, Wei-Man'
'Guo-Zhang, Huang'
'Chen, Yan-Cong'
'Qiu, Jiang-Zhen'
'Ni, Zhao-Ping'
'Tong, Ming-Liang'

_publ_section_title
;
 Spin-Crossover Modulation via Single-Crystal to Single-Crystal
 Photochemical [2+2] Reaction in Hofmann-Type Frameworks
;
_journal_name_full 'Chemical Science'
_journal_paper_doi 10.1039/C9SC02274K
_journal_year 2019
_chemical_formula_moiety '0.5(C56 H40 Ag4 Fe2 N16)'
_chemical_formula_sum 'C28 H20 Ag2 Fe N8'
_chemical_formula_weight 740.11
_space_group_crystal_system monoclinic
_space_group_IT_number 14
_space_group_name_Hall '-P 2ybc'
_space_group_name_H-M_alt 'P 1 21/c 1'
_symmetry_space_group_name_Hall '-P 2ybc'
_symmetry_space_group_name_H-M 'P 1 21/c 1'
_atom_sites_solution_hydrogens geom
_atom_sites_solution_primary direct
_audit_creation_date 2018-10-08
_audit_creation_method
;
Olex2 1.2
(compiled 2018.05.29 svn.r3508 for OlexSys, GUI svn.r5506)
;
_audit_update_record
;
2019-02-18 deposited with the CCDC.    2019-07-03 downloaded from the CCDC.
;
_cell_angle_alpha 90
_cell_angle_beta 126.962(2)
_cell_angle_gamma 90
_cell_formula_units_Z 2
_cell_length_a 8.6431(2)
_cell_length_b 15.4288(4)
_cell_length_c 12.7452(3)
_cell_measurement_reflns_used 4634
_cell_measurement_temperature 120
_cell_measurement_theta_max 75.5930
_cell_measurement_theta_min 5.1950
_cell_volume 1358.04(7)
_computing_molecular_graphics 'Olex2 (Dolomanov et al., 2009)'
_computing_publication_material 'Olex2 (Dolomanov et al., 2009)'
_computing_structure_refinement 'XL (Sheldrick, 2008)'
_computing_structure_solution 'XS (Sheldrick, 2008)'
_diffrn_ambient_temperature 120
_diffrn_measured_fraction_theta_full 0.998
_diffrn_measured_fraction_theta_max 0.998
_diffrn_measurement_device_type 'XtaLAB Synergy R, DW system, HyPix'
_diffrn_radiation_type CuK\a
_diffrn_radiation_wavelength 1.54178
_diffrn_reflns_av_R_equivalents 0.0675
_diffrn_reflns_av_unetI/netI 0.0574
_diffrn_reflns_Laue_measured_fraction_full 0.998
_diffrn_reflns_Laue_measured_fraction_max 0.998
_diffrn_reflns_limit_h_max 9
_diffrn_reflns_limit_h_min -9
_diffrn_reflns_limit_k_max 17
_diffrn_reflns_limit_k_min -15
_diffrn_reflns_limit_l_max 14
_diffrn_reflns_limit_l_min -14
_diffrn_reflns_number 7957
_diffrn_reflns_point_group_measured_fraction_full 0.998
_diffrn_reflns_point_group_measured_fraction_max 0.998
_diffrn_reflns_theta_full 62.988
_diffrn_reflns_theta_max 62.988
_diffrn_reflns_theta_min 5.204
_exptl_absorpt_coefficient_mu 15.952
_exptl_absorpt_correction_T_max 1.00000
_exptl_absorpt_correction_T_min 0.14525
_exptl_absorpt_correction_type multi-scan
_exptl_absorpt_process_details
;
CrysAlisPro 1.171.39.46 (Rigaku Oxford Diffraction, 2018)
Empirical absorption correction using spherical harmonics,
 implemented in SCALE3 ABSPACK scaling algorithm.
;
_exptl_crystal_colour red
_exptl_crystal_colour_primary red
_exptl_crystal_density_diffrn 1.810
_exptl_crystal_description block
_exptl_crystal_F_000 728
_exptl_crystal_size_max 0.124
_exptl_crystal_size_mid 0.121
_exptl_crystal_size_min 0.101
_exptl_transmission_factor_max 0.208
_exptl_transmission_factor_min 0.200
_refine_diff_density_max 1.778
_refine_diff_density_min -1.548
_refine_diff_density_rms 0.167
_refine_ls_extinction_method none
_refine_ls_goodness_of_fit_ref 1.057
_refine_ls_hydrogen_treatment constr
_refine_ls_matrix_type full
_refine_ls_number_parameters 178
_refine_ls_number_reflns 2183
_refine_ls_number_restraints 0
_refine_ls_restrained_S_all 1.057
_refine_ls_R_factor_all 0.0498
_refine_ls_R_factor_gt 0.0433
_refine_ls_shift/su_max 0.000
_refine_ls_shift/su_mean 0.000
_refine_ls_structure_factor_coef Fsqd
_refine_ls_weighting_details 'w=1/[\s^2^(Fo^2^)+(0.0759P)^2^+1.0642P] where P=(Fo^2^+2Fc^2^)/3'
_refine_ls_weighting_scheme calc
_refine_ls_wR_factor_gt 0.1074
_refine_ls_wR_factor_ref 0.1180
_reflns_Friedel_coverage 0.000
_reflns_number_gt 1933
_reflns_number_total 2183
_reflns_threshold_expression 'I > 2\s(I)'
_cod_data_source_file c9sc02274k2.cif
_cod_data_source_block a_CCDC2
_cod_original_cell_volume 1358.04(6)
_cod_database_code 1551944
_shelx_shelxl_version_number 2017/1
_shelx_space_group_comment
;
The symmetry employed for this shelxl refinement is uniquely defined
by the following loop, which should always be used as a source of
symmetry information in preference to the above space-group names.
They are only intended as comments.
;
_shelx_estimated_absorpt_t_max 0.296
_shelx_estimated_absorpt_t_min 0.242
_olex2_refinement_description
;
1. Fixed Uiso
 At 1.2 times of:
  All C(H) groups
2.a Aromatic/amide H refined with riding coordinates:
 C9(H9), C7(H7), C3(H3), C6(H6), C4(H4), C8(H8), C11(H11), C12(H12), C14(H14),
 C13(H13)
;
_olex2_submission_special_instructions 'No special instructions were received'

loop_
_space_group_symop_operation_xyz
'x, y, z'
'-x, y+1/2, -z+1/2'
'-x, -y, -z'
'x, -y-1/2, z-1/2'

loop_
_atom_site_label
_atom_site_type_symbol
_atom_site_fract_x
_atom_site_fract_y
_atom_site_fract_z
_atom_site_U_iso_or_equiv
_atom_site_adp_type
_atom_site_occupancy
_atom_site_site_symmetry_order
_atom_site_calc_flag
_atom_site_refinement_flags_posn
_atom_site_refinement_flags_adp
_atom_site_refinement_flags_occupancy
Ag1 Ag -0.50014(5) 0.29207(2) 0.31421(3) 0.0194(2) Uani 1 1 d . . .
Fe1 Fe -0.500000 0.500000 0.000000 0.0130(3) Uani 1 2 d S T P
N1 N -0.5089(6) 0.4320(3) 0.1250(4) 0.0172(9) Uani 1 1 d . . .
N3 N -0.2156(6) 0.5227(3) 0.1383(4) 0.0180(9) Uani 1 1 d . . .
N4 N 0.7484(7) 0.6580(3) 0.6430(4) 0.0254(10) Uani 1 1 d . . .
C1 C -0.5096(8) 0.3868(4) 0.1961(5) 0.0203(11) Uani 1 1 d . . .
C2 C -0.4452(7) 0.1733(4) 0.4072(5) 0.0187(11) Uani 1 1 d . . .
C9 C 0.4997(8) 0.6272(4) 0.4140(5) 0.0225(12) Uani 1 1 d . . .
H9 H 0.457855 0.634361 0.326445 0.027 Uiso 1 1 calc R . .
C5 C 0.1773(8) 0.5658(3) 0.3286(5) 0.0210(11) Uani 1 1 d . . .
C7 C -0.1405(9) 0.5342(3) 0.2647(6) 0.0222(12) Uani 1 1 d . . .
H7 H -0.224545 0.527810 0.288994 0.027 Uiso 1 1 calc R . .
C3 C -0.0916(8) 0.5307(3) 0.1074(5) 0.0198(11) Uani 1 1 d . . .
H3 H -0.139113 0.521321 0.018979 0.024 Uiso 1 1 calc R . .
C10 C 0.6967(7) 0.6567(3) 0.5205(5) 0.0201(11) Uani 1 1 d . . .
C6 C 0.0480(8) 0.5544(3) 0.3609(5) 0.0209(11) Uani 1 1 d . . .
H6 H 0.092520 0.560866 0.449133 0.025 Uiso 1 1 calc R . .
C4 C 0.1026(9) 0.5521(4) 0.1993(6) 0.0260(13) Uani 1 1 d . . .
H4 H 0.184042 0.557360 0.172853 0.031 Uiso 1 1 calc R . .
C8 C 0.3763(9) 0.5916(3) 0.4305(6) 0.0247(12) Uani 1 1 d . . .
H8 H 0.422840 0.581925 0.518660 0.030 Uiso 1 1 calc R . .
C11 C 0.8229(9) 0.6805(4) 0.4923(6) 0.0301(13) Uani 1 1 d . . .
H11 H 0.781579 0.680093 0.404372 0.036 Uiso 1 1 calc R . .
C12 C 1.0115(9) 0.7052(4) 0.5950(7) 0.0313(15) Uani 1 1 d . . .
H12 H 1.100658 0.722681 0.578637 0.038 Uiso 1 1 calc R . .
C14 C 0.9314(8) 0.6812(4) 0.7407(6) 0.0256(12) Uani 1 1 d . . .
H14 H 0.969449 0.682092 0.827855 0.031 Uiso 1 1 calc R . .
C13 C 1.0646(10) 0.7036(4) 0.7213(7) 0.0305(14) Uani 1 1 d . . .
H13 H 1.193098 0.717868 0.793883 0.037 Uiso 1 1 calc R . .
N2 N -0.4466(6) 0.1061(3) 0.4454(4) 0.0179(9) Uani 1 1 d . . .

loop_
_atom_site_aniso_label
_atom_site_aniso_U_11
_atom_site_aniso_U_22
_atom_site_aniso_U_33
_atom_site_aniso_U_23
_atom_site_aniso_U_13
_atom_site_aniso_U_12
Ag1 0.0249(3) 0.0187(3) 0.0153(3) 0.00358(13) 0.0125(2) -0.00238(14)
Fe1 0.0187(6) 0.0131(6) 0.0092(5) -0.0002(4) 0.0094(5) -0.0014(4)
N1 0.018(2) 0.017(2) 0.015(2) 0.0028(18) 0.0091(19) 0.0035(17)
N3 0.025(2) 0.018(2) 0.012(2) 0.0024(17) 0.0109(19) 0.0047(18)
N4 0.032(3) 0.025(3) 0.022(2) 0.002(2) 0.018(2) 0.004(2)
C1 0.031(3) 0.018(3) 0.019(3) 0.002(2) 0.018(2) -0.001(2)
C2 0.015(3) 0.027(3) 0.010(2) 0.002(2) 0.005(2) 0.004(2)
C9 0.021(3) 0.027(3) 0.015(2) 0.005(2) 0.008(2) 0.000(2)
C5 0.024(3) 0.016(3) 0.020(3) 0.006(2) 0.012(2) 0.007(2)
C7 0.032(3) 0.021(3) 0.026(3) 0.001(2) 0.023(3) -0.003(2)
C3 0.021(3) 0.026(3) 0.013(2) -0.005(2) 0.011(2) -0.005(2)
C10 0.016(3) 0.020(3) 0.022(3) 0.006(2) 0.010(2) 0.008(2)
C6 0.020(3) 0.023(3) 0.016(3) -0.002(2) 0.009(2) -0.005(2)
C4 0.034(3) 0.028(3) 0.030(3) -0.003(2) 0.027(3) -0.004(2)
C8 0.032(3) 0.025(3) 0.019(3) 0.001(2) 0.016(3) -0.002(2)
C11 0.026(3) 0.039(3) 0.026(3) 0.007(3) 0.017(3) 0.003(3)
C12 0.023(3) 0.038(4) 0.034(4) -0.001(3) 0.017(3) -0.006(2)
C14 0.014(3) 0.033(3) 0.016(3) 0.000(2) 0.002(2) 0.006(2)
C13 0.019(3) 0.035(4) 0.032(3) 0.002(3) 0.012(3) 0.003(2)
N2 0.022(2) 0.019(2) 0.014(2) 0.0004(18) 0.0114(19) 0.0023(17)

loop_
_atom_type_symbol
_atom_type_description
_atom_type_scat_dispersion_real
_atom_type_scat_dispersion_imag
_atom_type_scat_source
C C 0.0181 0.0091 'International Tables Vol C Tables 4.2.6.8 and 6.1.1.4'
H H 0.0000 0.0000 'International Tables Vol C Tables 4.2.6.8 and 6.1.1.4'
Ag Ag 0.1306 4.2820 'International Tables Vol C Tables 4.2.6.8 and 6.1.1.4'
Fe Fe -1.1336 3.1974 'International Tables Vol C Tables 4.2.6.8 and 6.1.1.4'
N N 0.0311 0.0180 'International Tables Vol C Tables 4.2.6.8 and 6.1.1.4'

loop_
_geom_angle_atom_site_label_1
_geom_angle_atom_site_label_2
_geom_angle_atom_site_label_3
_geom_angle
_geom_angle_site_symmetry_1
_geom_angle_site_symmetry_3
C1 Ag1 N4 105.33(18) . 3_566
C1 Ag1 C2 159.5(2) . .
C2 Ag1 N4 94.32(17) . 3_566
N1 Fe1 N1 180.0(2) . 3_465
N1 Fe1 N3 90.33(18) . .
N1 Fe1 N3 90.33(18) 3_465 3_465
N1 Fe1 N3 89.67(18) 3_465 .
N1 Fe1 N3 89.67(18) . 3_465
N3 Fe1 N3 180.0 . 3_465
N2 Fe1 N1 91.51(17) 2_455 .
N2 Fe1 N1 88.49(17) 2_455 3_465
N2 Fe1 N1 88.49(17) 4_565 .
N2 Fe1 N1 91.51(17) 4_565 3_465
N2 Fe1 N3 91.83(17) 4_565 .
N2 Fe1 N3 88.17(17) 2_455 .
N2 Fe1 N3 88.17(17) 4_565 3_465
N2 Fe1 N3 91.83(17) 2_455 3_465
N2 Fe1 N2 180.0(3) 4_565 2_455
C1 N1 Fe1 175.0(4) . .
C7 N3 Fe1 121.9(4) . .
C7 N3 C3 116.3(5) . .
C3 N3 Fe1 121.7(3) . .
C10 N4 Ag1 120.3(3) . 3_566
C10 N4 C14 117.7(5) . .
C14 N4 Ag1 112.4(4) . 3_566
N1 C1 Ag1 172.0(5) . .
N2 C2 Ag1 169.0(4) . .
C10 C9 H9 117.4 . .
C8 C9 H9 117.4 . .
C8 C9 C10 125.2(5) . .
C6 C5 C8 119.4(5) . .
C4 C5 C6 116.4(5) . .
C4 C5 C8 124.2(5) . .
N3 C7 H7 117.8 . .
N3 C7 C6 124.4(5) . .
C6 C7 H7 117.8 . .
N3 C3 H3 118.6 . .
N3 C3 C4 122.9(5) . .
C4 C3 H3 118.6 . .
N4 C10 C9 118.0(5) . .
N4 C10 C11 122.3(5) . .
C11 C10 C9 119.7(5) . .
C5 C6 H6 120.2 . .
C7 C6 C5 119.6(5) . .
C7 C6 H6 120.2 . .
C5 C4 C3 120.3(5) . .
C5 C4 H4 119.8 . .
C3 C4 H4 119.8 . .
C9 C8 C5 127.2(5) . .
C9 C8 H8 116.4 . .
C5 C8 H8 116.4 . .
C10 C11 H11 120.5 . .
C10 C11 C12 119.1(6) . .
C12 C11 H11 120.5 . .
C11 C12 H12 121.0 . .
C13 C12 C11 118.0(6) . .
C13 C12 H12 121.0 . .
N4 C14 H14 118.3 . .
N4 C14 C13 123.5(6) . .
C13 C14 H14 118.3 . .
C12 C13 H13 120.3 . .
C14 C13 C12 119.5(6) . .
C14 C13 H13 120.3 . .
C2 N2 Fe1 168.3(4) . 2_445

loop_
_geom_bond_atom_site_label_1
_geom_bond_atom_site_label_2
_geom_bond_distance
_geom_bond_site_symmetry_2
Ag1 N4 2.628(5) 3_566
Ag1 C1 2.064(5) .
Ag1 C2 2.076(5) .
Fe1 N1 1.947(4) 3_465
Fe1 N1 1.947(4) .
Fe1 N3 2.015(4) 3_465
Fe1 N3 2.015(5) .
Fe1 N2 1.940(4) 4_565
Fe1 N2 1.940(4) 2_455
N1 C1 1.146(7) .
N3 C7 1.339(7) .
N3 C3 1.351(7) .
N4 C10 1.340(7) .
N4 C14 1.346(7) .
C2 N2 1.148(7) .
C9 H9 0.9500 .
C9 C10 1.473(8) .
C9 C8 1.325(8) .
C5 C6 1.415(8) .
C5 C4 1.377(8) .
C5 C8 1.455(8) .
C7 H7 0.9500 .
C7 C6 1.361(8) .
C3 H3 0.9500 .
C3 C4 1.390(8) .
C10 C11 1.388(8) .
C6 H6 0.9500 .
C4 H4 0.9500 .
C8 H8 0.9500 .
C11 H11 0.9500 .
C11 C12 1.396(9) .
C12 H12 0.9500 .
C12 C13 1.384(10) .
C14 H14 0.9500 .
C14 C13 1.359(9) .
C13 H13 0.9500 .
